data_7055871
loop_
_publ_author_name
'Zhou, Tianhong'
'Li, Yanfeng'
'Xu, Kangzhen'
'Song, Jirong'
'Zhao, Fengqi'

_publ_section_title
;
 The new role of 1,1-diamino-2,2-dinitroethylene (FOX-7): two unexpected
 reactions
;
_journal_issue 1
_journal_name_full 'New J. Chem.'
_journal_page_first 168
_journal_paper_doi 10.1039/C6NJ03370A
_journal_volume 41
_journal_year 2017
_chemical_formula_sum 'C3 H5 N5 O2'
_chemical_formula_weight 143.12
_chemical_name_systematic
; 
 ? 
;
_space_group_IT_number 14
_symmetry_cell_setting monoclinic
_symmetry_space_group_name_Hall '-P 2yn'
_symmetry_space_group_name_H-M 'P 1 21/n 1'
_atom_sites_solution_hydrogens geom
_atom_sites_solution_primary direct
_atom_sites_solution_secondary difmap
_audit_creation_method SHELXL-97
_audit_update_record
;
2015-01-19 deposited with the CCDC.
2016-11-21 downloaded from the CCDC.
;
_cell_angle_alpha 90.00
_cell_angle_beta 99.676(7)
_cell_angle_gamma 90.00
_cell_formula_units_Z 4
_cell_length_a 3.8235(16)
_cell_length_b 16.595(7)
_cell_length_c 9.641(4)
_cell_measurement_temperature 296(2)
_cell_volume 603.0(4)
_computing_structure_refinement 'SHELXL-97 (Sheldrick, 1997)'
_computing_structure_solution 'SHELXS-97 (Sheldrick, 1990)'
_diffrn_ambient_temperature 296(2)
_diffrn_measured_fraction_theta_full 0.999
_diffrn_measured_fraction_theta_max 0.999
_diffrn_radiation_monochromator graphite
_diffrn_radiation_source 'fine-focus sealed tube'
_diffrn_radiation_type MoK\a
_diffrn_radiation_wavelength 0.71073
_diffrn_reflns_av_R_equivalents 0.0453
_diffrn_reflns_av_sigmaI/netI 0.0470
_diffrn_reflns_limit_h_max 4
_diffrn_reflns_limit_h_min -4
_diffrn_reflns_limit_k_max 19
_diffrn_reflns_limit_k_min -17
_diffrn_reflns_limit_l_max 7
_diffrn_reflns_limit_l_min -11
_diffrn_reflns_number 2941
_diffrn_reflns_theta_full 25.09
_diffrn_reflns_theta_max 25.09
_diffrn_reflns_theta_min 2.45
_exptl_absorpt_coefficient_mu 0.133
_exptl_absorpt_correction_T_max 0.9826
_exptl_absorpt_correction_T_min 0.9542
_exptl_crystal_colour yellow
_exptl_crystal_density_diffrn 1.576
_exptl_crystal_density_method 'not measured'
_exptl_crystal_description needle
_exptl_crystal_F_000 296
_exptl_crystal_size_max 0.36
_exptl_crystal_size_mid 0.29
_exptl_crystal_size_min 0.13
_refine_diff_density_max 0.199
_refine_diff_density_min -0.259
_refine_diff_density_rms 0.066
_refine_ls_extinction_method none
_refine_ls_goodness_of_fit_ref 0.960
_refine_ls_hydrogen_treatment mixed
_refine_ls_matrix_type full
_refine_ls_number_parameters 92
_refine_ls_number_reflns 1078
_refine_ls_number_restraints 0
_refine_ls_restrained_S_all 0.960
_refine_ls_R_factor_all 0.0687
_refine_ls_R_factor_gt 0.0493
_refine_ls_shift/su_max 0.000
_refine_ls_shift/su_mean 0.000
_refine_ls_structure_factor_coef Fsqd
_refine_ls_weighting_details 'calc w=1/[\s^2^(Fo^2^)+(0.0724P)^2^+0.0000P] where P=(Fo^2^+2Fc^2^)/3'
_refine_ls_weighting_scheme calc
_refine_ls_wR_factor_gt 0.1166
_refine_ls_wR_factor_ref 0.1283
_reflns_number_gt 771
_reflns_number_total 1078
_reflns_threshold_expression >2sigma(I)
_cod_data_source_file c6nj03370a2.cif
_cod_data_source_block xb8109
_cod_depositor_comments 'Adding full bibliography for 7055871.cif.'
_cod_original_sg_symbol_H-M P2(1)/n
_cod_database_code 7055871

loop_
_symmetry_equiv_pos_as_xyz
'x, y, z'
'-x+1/2, y+1/2, -z+1/2'
'-x, -y, -z'
'x-1/2, -y-1/2, z-1/2'

loop_
_atom_site_label
_atom_site_type_symbol
_atom_site_fract_x
_atom_site_fract_y
_atom_site_fract_z
_atom_site_U_iso_or_equiv
_atom_site_adp_type
_atom_site_occupancy
_atom_site_symmetry_multiplicity
_atom_site_calc_flag
_atom_site_refinement_flags
N1 N -0.0633(6) 0.19175(12) 0.6795(2) 0.0482(6) Uani 1 1 d .
N2 N 0.4136(6) 0.11960(11) 0.94816(19) 0.0527(6) Uani 1 1 d .
H2A H 0.5352 0.0927 1.0159 0.063 Uiso 1 1 calc R
H2B H 0.4223 0.1714 0.9485 0.063 Uiso 1 1 calc R
N3 N -0.1619(5) 0.04999(11) 0.64161(18) 0.0411(5) Uani 1 1 d .
N4 N -0.0393(5) -0.01322(10) 0.71314(18) 0.0380(5) Uani 1 1 d .
N5 N 0.1845(5) 0.00025(11) 0.83464(17) 0.0398(5) Uani 1 1 d .
O1 O 0.0951(6) 0.24331(10) 0.75738(18) 0.0689(6) Uani 1 1 d .
O2 O -0.2648(6) 0.20760(10) 0.56951(18) 0.0704(6) Uani 1 1 d .
C1 C -0.0063(6) 0.11073(12) 0.7207(2) 0.0379(6) Uani 1 1 d .
C2 C 0.2098(6) 0.08065(13) 0.8416(2) 0.0370(5) Uani 1 1 d .
C3 C -0.1467(7) -0.09479(14) 0.6693(2) 0.0508(7) Uani 1 1 d .
H3A H -0.3282 -0.0926 0.5874 0.076 Uiso 1 1 calc R
H3B H -0.2371 -0.1217 0.7441 0.076 Uiso 1 1 calc R
H3C H 0.0542 -0.1239 0.6475 0.076 Uiso 1 1 calc R

loop_
_atom_site_aniso_label
_atom_site_aniso_U_11
_atom_site_aniso_U_22
_atom_site_aniso_U_33
_atom_site_aniso_U_23
_atom_site_aniso_U_13
_atom_site_aniso_U_12
N1 0.0674(14) 0.0348(12) 0.0396(11) 0.0010(9) 0.0011(10) 0.0024(10)
N2 0.0696(15) 0.0378(12) 0.0432(11) -0.0044(9) -0.0125(10) 0.0007(10)
N3 0.0509(12) 0.0347(11) 0.0362(11) 0.0021(8) 0.0026(9) 0.0022(8)
N4 0.0445(11) 0.0307(10) 0.0373(10) -0.0023(8) 0.0025(8) -0.0005(8)
N5 0.0510(12) 0.0328(11) 0.0332(10) 0.0013(8) 0.0006(9) 0.0031(8)
O1 0.1022(16) 0.0340(10) 0.0624(12) -0.0061(9) -0.0090(10) -0.0025(10)
O2 0.1044(16) 0.0443(11) 0.0513(11) 0.0092(8) -0.0188(10) 0.0105(10)
C1 0.0484(14) 0.0297(12) 0.0349(12) -0.0014(10) 0.0054(10) 0.0012(10)
C2 0.0439(13) 0.0334(12) 0.0343(12) -0.0019(9) 0.0081(10) 0.0023(10)
C3 0.0590(16) 0.0341(14) 0.0572(15) -0.0082(11) 0.0040(12) -0.0074(11)

loop_
_atom_type_symbol
_atom_type_description
_atom_type_scat_dispersion_real
_atom_type_scat_dispersion_imag
_atom_type_scat_source
C C 0.0033 0.0016 'International Tables Vol C Tables 4.2.6.8 and 6.1.1.4'
H H 0.0000 0.0000 'International Tables Vol C Tables 4.2.6.8 and 6.1.1.4'
N N 0.0061 0.0033 'International Tables Vol C Tables 4.2.6.8 and 6.1.1.4'
O O 0.0106 0.0060 'International Tables Vol C Tables 4.2.6.8 and 6.1.1.4'

loop_
_geom_angle_atom_site_label_1
_geom_angle_atom_site_label_2
_geom_angle_atom_site_label_3
_geom_angle
O1 N1 O2 123.44(19)
O1 N1 C1 117.07(18)
O2 N1 C1 119.5(2)
C2 N2 H2A 120.0
C2 N2 H2B 120.0
H2A N2 H2B 120.0
N4 N3 C1 102.66(17)
N3 N4 N5 116.56(17)
N3 N4 C3 122.51(18)
N5 N4 C3 120.87(18)
N4 N5 C2 103.82(16)
N3 C1 C2 110.37(19)
N3 C1 N1 121.62(19)
C2 C1 N1 128.0(2)
N5 C2 N2 123.0(2)
N5 C2 C1 106.58(18)
N2 C2 C1 130.4(2)
N4 C3 H3A 109.5
N4 C3 H3B 109.5
H3A C3 H3B 109.5
N4 C3 H3C 109.5
H3A C3 H3C 109.5
H3B C3 H3C 109.5

loop_
_geom_bond_atom_site_label_1
_geom_bond_atom_site_label_2
_geom_bond_distance
N1 O1 1.229(2)
N1 O2 1.229(2)
N1 C1 1.409(3)
N2 C2 1.346(3)
N2 H2A 0.8600
N2 H2B 0.8600
N3 N4 1.299(2)
N3 C1 1.341(3)
N4 N5 1.348(2)
N4 C3 1.456(3)
N5 C2 1.339(3)
C1 C2 1.403(3)
C3 H3A 0.9600
C3 H3B 0.9600
C3 H3C 0.9600

loop_
_geom_torsion_atom_site_label_1
_geom_torsion_atom_site_label_2
_geom_torsion_atom_site_label_3
_geom_torsion_atom_site_label_4
_geom_torsion
C1 N3 N4 N5 0.5(2)
C1 N3 N4 C3 177.86(18)
N3 N4 N5 C2 -0.3(2)
C3 N4 N5 C2 -177.75(18)
N4 N3 C1 C2 -0.4(2)
N4 N3 C1 N1 178.93(18)
O1 N1 C1 N3 -178.8(2)
O2 N1 C1 N3 1.1(4)
O1 N1 C1 C2 0.5(4)
O2 N1 C1 C2 -179.6(2)
N4 N5 C2 N2 -179.4(2)
N4 N5 C2 C1 0.0(2)
N3 C1 C2 N5 0.3(3)
N1 C1 C2 N5 -179.1(2)
N3 C1 C2 N2 179.7(2)
N1 C1 C2 N2 0.4(4)
